data_7030195
loop_
_publ_author_name
'Polyzou, Christina D.'
'Nikolaou, Helen'
'Papatriantafyllopoulou, Constantina'
'Psycharis, Vassilis'
'Terzis, Aris'
'Raptopoulou, Catherine P.'
'Escuer, Albert'
'Perlepes, Spyros P.'

_publ_section_title
;
 Employment of methyl 2-pyridyl ketone oxime in 3d/4f-metal chemistry:
 dinuclear nickel(II)/lanthanide(III) species and complexes containing the
 metals in separate ions.
;
_journal_issue 44
_journal_name_full 'Dalton transactions (Cambridge, England : 2003)'
_journal_page_first 13755
_journal_page_last 13764
_journal_paper_doi 10.1039/c2dt31928d
_journal_volume 41
_journal_year 2012
_chemical_formula_sum 'C43.2 H51 Ce Cl2 N12 Ni O15.8'
_chemical_formula_weight 1260.89
_chemical_name_systematic
;
?
;
_space_group_IT_number 14
_symmetry_cell_setting monoclinic
_symmetry_space_group_name_Hall '-P 2yab'
_symmetry_space_group_name_H-M 'P 1 21/a 1'
_atom_sites_solution_hydrogens geom
_atom_sites_solution_primary direct
_atom_sites_solution_secondary difmap
_audit_creation_method SHELXL-97
_cell_angle_alpha 90.00
_cell_angle_beta 105.6630(10)
_cell_angle_gamma 90.00
_cell_formula_units_Z 8
_cell_length_a 15.7565(2)
_cell_length_b 26.1310(4)
_cell_length_c 26.5276(4)
_cell_measurement_reflns_used 61500
_cell_measurement_temperature 160(2)
_cell_measurement_theta_max 72.08
_cell_measurement_theta_min 6.52
_cell_volume 10516.7(3)
_computing_cell_refinement 'CrystalClear, Rigaku MSC, 2005'
_computing_data_collection 'CrystalClear, Rigaku MSC, 2005'
_computing_data_reduction 'CrystalClear, Rigaku MSC, 2005'
_computing_structure_refinement 'SHELXL-97 (Sheldrick, 1997)'
_computing_structure_solution 'SHELXS-97 (Sheldrick, 1997)'
_diffrn_ambient_temperature 160(2)
_diffrn_measured_fraction_theta_full 0.972
_diffrn_measured_fraction_theta_max 0.972
_diffrn_measurement_device_type 'Rigaku R-AXIS SPIDER IPDS'
_diffrn_measurement_method '\q scans'
_diffrn_radiation_monochromator graphite
_diffrn_radiation_source 'fine-focus sealed tube'
_diffrn_radiation_type CuK\a
_diffrn_radiation_wavelength 1.54178
_diffrn_reflns_av_R_equivalents 0.0645
_diffrn_reflns_av_sigmaI/netI 0.0721
_diffrn_reflns_limit_h_max 17
_diffrn_reflns_limit_h_min -17
_diffrn_reflns_limit_k_max 29
_diffrn_reflns_limit_k_min -22
_diffrn_reflns_limit_l_max 30
_diffrn_reflns_limit_l_min -30
_diffrn_reflns_number 71053
_diffrn_reflns_theta_full 65.00
_diffrn_reflns_theta_max 65.00
_diffrn_reflns_theta_min 6.56
_exptl_absorpt_coefficient_mu 8.652
_exptl_absorpt_correction_T_max 1.000
_exptl_absorpt_correction_T_min 0.431
_exptl_absorpt_correction_type empirical
_exptl_absorpt_process_details 'CrystalClear, Rigaku MSC, 2005'
_exptl_crystal_colour orange
_exptl_crystal_density_diffrn 1.593
_exptl_crystal_density_method 'not measured'
_exptl_crystal_description parallelepiped
_exptl_crystal_F_000 5125
_exptl_crystal_size_max 0.35
_exptl_crystal_size_mid 0.08
_exptl_crystal_size_min 0.08
_refine_diff_density_max 1.595
_refine_diff_density_min -1.871
_refine_diff_density_rms 0.117
_refine_ls_extinction_method none
_refine_ls_goodness_of_fit_ref 1.082
_refine_ls_hydrogen_treatment refall
_refine_ls_matrix_type fullcycle
_refine_ls_number_parameters 1401
_refine_ls_number_reflns 17408
_refine_ls_number_restraints 0
_refine_ls_restrained_S_all 1.082
_refine_ls_R_factor_all 0.0673
_refine_ls_R_factor_gt 0.0573
_refine_ls_shift/su_max 0.004
_refine_ls_shift/su_mean 0.000
_refine_ls_structure_factor_coef Fsqd
_refine_ls_weighting_details 'calc w=1/[\s^2^(Fo^2^)+(0.0931P)^2^+0.0000P] where P=(Fo^2^+2Fc^2^)/3'
_refine_ls_weighting_scheme calc
_refine_ls_wR_factor_gt 0.1493
_refine_ls_wR_factor_ref 0.1580
_reflns_number_gt 14453
_reflns_number_total 17408
_reflns_threshold_expression >2sigma(I)
_cod_data_source_file c2dt31928d.txt
_cod_data_source_block peen31a
_cod_original_sg_symbol_H-M P2(1)/a
_cod_original_formula_sum 'C43.20 H51 Ce Cl2 N12 Ni O15.80'
_cod_database_code 7030195

loop_
_symmetry_equiv_pos_as_xyz
'x, y, z'
'-x+1/2, y+1/2, -z'
'-x, -y, -z'
'x-1/2, -y-1/2, z'

loop_
_atom_site_label
_atom_site_type_symbol
_atom_site_fract_x
_atom_site_fract_y
_atom_site_fract_z
_atom_site_U_iso_or_equiv
_atom_site_adp_type
_atom_site_occupancy
_atom_site_symmetry_multiplicity
_atom_site_calc_flag
_atom_site_refinement_flags
Ni1 Ni 0.19839(4) 0.59536(3) 0.40715(3) 0.02489(18) Uani 1 1 d .
Ce1 Ce 0.214777(16) 0.446505(11) 0.427474(10) 0.02563(7) Uani 1 1 d .
N1 N 0.2665(2) 0.63180(14) 0.35987(13) 0.0265(9) Uani 1 1 d .
N2 N 0.1914(2) 0.54246(14) 0.34887(14) 0.0277(9) Uani 1 1 d .
N11 N 0.2397(2) 0.64672(14) 0.46878(13) 0.0265(9) Uani 1 1 d .
N12 N 0.3059(2) 0.55950(14) 0.45423(14) 0.0276(9) Uani 1 1 d .
N21 N 0.0782(2) 0.63032(15) 0.37122(13) 0.0288(9) Uani 1 1 d .
N22 N 0.1113(2) 0.55286(14) 0.43496(13) 0.0264(9) Uani 1 1 d .
N31 N 0.1237(2) 0.37687(15) 0.47060(14) 0.0310(10) Uani 1 1 d .
N32 N 0.0418(2) 0.43072(15) 0.38756(15) 0.0356(10) Uani 1 1 d .
N41 N 0.3473(2) 0.38725(15) 0.48332(14) 0.0303(9) Uani 1 1 d .
N42 N 0.2813(2) 0.45963(15) 0.53119(15) 0.0313(10) Uani 1 1 d .
N51 N 0.2012(2) 0.37037(15) 0.35544(14) 0.0318(10) Uani 1 1 d .
N52 N 0.3274(2) 0.44012(15) 0.36608(14) 0.0299(9) Uani 1 1 d .
O1 O 0.15420(18) 0.49522(12) 0.34769(11) 0.0316(8) Uani 1 1 d .
O11 O 0.33028(17) 0.51119(12) 0.44454(11) 0.0280(7) Uani 1 1 d .
O21 O 0.13552(18) 0.51047(11) 0.46537(11) 0.0286(7) Uani 1 1 d .
O31 O -0.0009(2) 0.45931(15) 0.34458(14) 0.0516(11) Uani 1 1 d .
H31O H 0.0341 0.4811 0.3382 0.067 Uiso 1 1 calc R
O41 O 0.2485(2) 0.49915(12) 0.55557(12) 0.0366(8) Uani 1 1 d .
O51 O 0.39404(19) 0.47586(12) 0.37252(12) 0.0363(8) Uani 1 1 d .
C1 C 0.3067(3) 0.67733(19) 0.36710(17) 0.0328(12) Uani 1 1 d .
H1 H 0.2988 0.6982 0.3948 0.046 Uiso 1 1 calc R
C2 C 0.3589(3) 0.6960 0.33702(18) 0.0384(13) Uani 1 1 d .
H2 H 0.3864 0.7285 0.3437 0.054 Uiso 1 1 calc R
C3 C 0.3692(3) 0.6651(2) 0.29657(18) 0.0426(14) Uani 1 1 d .
H3 H 0.4061 0.6758 0.2755 0.060 Uiso 1 1 calc R
C4 C 0.3261(3) 0.6195(2) 0.28729(19) 0.0376(13) Uani 1 1 d .
H4 H 0.3312 0.5986 0.2589 0.053 Uiso 1 1 calc R
C5 C 0.2749(3) 0.60349(18) 0.31932(16) 0.0280(11) Uani 1 1 d .
C6 C 0.2278(3) 0.55397(18) 0.31191(17) 0.0277(11) Uani 1 1 d .
C7 C 0.2237(3) 0.5209(2) 0.26514(18) 0.0414(13) Uani 1 1 d .
H7A H 0.1854 0.4914 0.2655 0.062 Uiso 1 1 calc R
H7B H 0.2831 0.5088 0.2663 0.062 Uiso 1 1 calc R
H7C H 0.2001 0.5408 0.2331 0.062 Uiso 1 1 calc R
C11 C 0.2036(3) 0.69221(19) 0.47603(19) 0.0345(12) Uani 1 1 d .
H11 H 0.1510 0.7027 0.4511 0.048 Uiso 1 1 calc R
C12 C 0.2395(3) 0.7245(2) 0.5182(2) 0.0451(14) Uani 1 1 d .
H12 H 0.2122 0.7561 0.5220 0.063 Uiso 1 1 calc R
C13 C 0.3154(3) 0.7093(2) 0.55404(19) 0.0449(14) Uani 1 1 d .
H13 H 0.3409 0.7300 0.5836 0.063 Uiso 1 1 calc R
C14 C 0.3545(3) 0.6639(2) 0.54695(19) 0.0413(13) Uani 1 1 d .
H14 H 0.4083 0.6537 0.5710 0.058 Uiso 1 1 calc R
C15 C 0.3157(3) 0.63299(18) 0.50491(16) 0.0286(11) Uani 1 1 d .
C16 C 0.3514(3) 0.58293(18) 0.49560(16) 0.0282(11) Uani 1 1 d .
C17 C 0.4316(3) 0.56032(19) 0.53308(18) 0.0373(13) Uani 1 1 d .
H17A H 0.4453 0.5273 0.5196 0.056 Uiso 1 1 calc R
H17B H 0.4202 0.5552 0.5673 0.056 Uiso 1 1 calc R
H17C H 0.4816 0.5836 0.5369 0.056 Uiso 1 1 calc R
C21 C 0.0639(3) 0.66999(19) 0.33762(17) 0.0327(12) Uani 1 1 d .
H21 H 0.1133 0.6866 0.3308 0.046 Uiso 1 1 calc R
C22 C -0.0198(3) 0.68757(19) 0.31263(17) 0.0365(13) Uani 1 1 d .
H22 H -0.0278 0.7155 0.2889 0.051 Uiso 1 1 calc R
C23 C -0.0910(3) 0.66358(19) 0.32289(18) 0.0364(13) Uani 1 1 d .
H23 H -0.1492 0.6742 0.3056 0.051 Uiso 1 1 calc R
C24 C -0.0771(3) 0.62387(19) 0.35856(17) 0.0331(12) Uani 1 1 d .
H24 H -0.1258 0.6080 0.3670 0.046 Uiso 1 1 calc R
C25 C 0.0086(3) 0.60695(17) 0.38230(16) 0.0268(11) Uani 1 1 d .
C26 C 0.0283(3) 0.56437(18) 0.41852(16) 0.0268(11) Uani 1 1 d .
C27 C -0.0431(3) 0.5352(2) 0.43318(19) 0.0396(13) Uani 1 1 d .
H27A H -0.0177 0.5054 0.4542 0.059 Uiso 1 1 calc R
H27B H -0.0868 0.5239 0.4014 0.059 Uiso 1 1 calc R
H27C H -0.0716 0.5574 0.4536 0.059 Uiso 1 1 calc R
C31 C 0.1633(3) 0.34745(19) 0.51272(19) 0.0388(13) Uani 1 1 d .
H31 H 0.2257 0.3489 0.5252 0.054 Uiso 1 1 calc R
C32 C 0.1197(3) 0.3162(2) 0.53812(19) 0.0422(14) Uani 1 1 d .
H32 H 0.1512 0.2964 0.5671 0.059 Uiso 1 1 calc R
C33 C 0.0304(3) 0.3139(2) 0.5215(2) 0.0431(14) Uani 1 1 d .
H33 H -0.0017 0.2927 0.5390 0.060 Uiso 1 1 calc R
C34 C -0.0130(3) 0.3426(2) 0.4786(2) 0.0431(14) Uani 1 1 d .
H34 H -0.0754 0.3414 0.4662 0.060 Uiso 1 1 calc R
C35 C 0.0350(3) 0.37339(19) 0.45377(18) 0.0331(12) Uani 1 1 d .
C36 C -0.0108(3) 0.4041(2) 0.4072(2) 0.0407(13) Uani 1 1 d .
C37 C -0.1076(3) 0.4018 0.3854(2) 0.0596(18) Uani 1 1 d .
H37A H -0.1252 0.4232 0.3540 0.089 Uiso 1 1 calc R
H37B H -0.1363 0.4143 0.4116 0.089 Uiso 1 1 calc R
H37C H -0.1256 0.3663 0.3763 0.089 Uiso 1 1 calc R
C41 C 0.3764(3) 0.34878(18) 0.45989(18) 0.0329(12) Uani 1 1 d .
H41 H 0.3476 0.3423 0.4241 0.046 Uiso 1 1 calc R
C42 C 0.4467(3) 0.31735(19) 0.48467(19) 0.0371(13) Uani 1 1 d .
H42 H 0.4652 0.2898 0.4667 0.052 Uiso 1 1 calc R
C43 C 0.4885(3) 0.3280(2) 0.5367(2) 0.0452(14) Uani 1 1 d .
H43 H 0.5374 0.3079 0.5551 0.063 Uiso 1 1 calc R
C44 C 0.4591(3) 0.3677(2) 0.56170(19) 0.0399(13) Uani 1 1 d .
H44 H 0.4878 0.3752 0.5973 0.056 Uiso 1 1 calc R
C45 C 0.3879(3) 0.39643(18) 0.53495(17) 0.0308(12) Uani 1 1 d .
C46 C 0.3518(3) 0.43780(19) 0.56064(18) 0.0313(12) Uani 1 1 d .
C47 C 0.3966(3) 0.45338(19) 0.61547(18) 0.0392(13) Uani 1 1 d .
H47A H 0.3647 0.4820 0.6256 0.059 Uiso 1 1 calc R
H47B H 0.4572 0.4639 0.6177 0.059 Uiso 1 1 calc R
H47C H 0.3975 0.4244 0.6391 0.059 Uiso 1 1 calc R
C51 C 0.1366(3) 0.3357(2) 0.34831(19) 0.0419(14) Uani 1 1 d .
H51 H 0.1039 0.3339 0.3736 0.059 Uiso 1 1 calc R
C52 C 0.1144(4) 0.3023(3) 0.3063(2) 0.071(2) Uani 1 1 d .
H52 H 0.0696 0.2774 0.3037 0.100 Uiso 1 1 calc R
C53 C 0.1590(4) 0.3061(3) 0.2685(3) 0.083(2) Uani 1 1 d .
H53 H 0.1433 0.2849 0.2383 0.116 Uiso 1 1 calc R
C54 C 0.2274(4) 0.3413(2) 0.2747(2) 0.0582(17) Uani 1 1 d .
H54 H 0.2600 0.3436 0.2495 0.082 Uiso 1 1 calc R
C55 C 0.2473(3) 0.3732(2) 0.31878(18) 0.0391(13) Uani 1 1 d .
C56 C 0.3201(3) 0.41071(19) 0.32723(18) 0.0327(12) Uani 1 1 d .
C57 C 0.3778(3) 0.4122(2) 0.2907(2) 0.0467(14) Uani 1 1 d .
H57A H 0.4218 0.4395 0.3016 0.070 Uiso 1 1 calc R
H57B H 0.3417 0.4190 0.2551 0.070 Uiso 1 1 calc R
H57C H 0.4078 0.3793 0.2917 0.070 Uiso 1 1 calc R
Ni2 Ni 0.27634(5) 0.60517(3) 0.09944(3) 0.02834(19) Uani 1 1 d .
Ce2 Ce 0.289679(16) 0.458813(11) 0.063836(10) 0.02746(7) Uani 1 1 d .
N61 N 0.2402(2) 0.66169(15) 0.04193(15) 0.0331(10) Uani 1 1 d .
N62 N 0.3297(2) 0.57796(15) 0.04215(15) 0.0305(10) Uani 1 1 d .
N71 N 0.3861(2) 0.64499(15) 0.14359(14) 0.0318(10) Uani 1 1 d .
N72 N 0.3399(2) 0.54955(15) 0.15070(14) 0.0277(9) Uani 1 1 d .
N81 N 0.1915(2) 0.63137(15) 0.14284(14) 0.0309(9) Uani 1 1 d .
N82 N 0.1687(2) 0.55906(15) 0.07298(14) 0.0291(9) Uani 1 1 d .
N91 N 0.3626(2) 0.41053(16) -0.00451(14) 0.0331(10) Uani 1 1 d .
N92 N 0.2342(2) 0.47806(15) -0.03862(15) 0.0328(10) Uani 1 1 d .
N101 N 0.1668(2) 0.38433(15) 0.02389(15) 0.0337(10) Uani 1 1 d .
N102 N 0.1672(3) 0.43208(16) 0.11230(16) 0.0367(10) Uani 1 1 d .
O61 O 0.37062(18) 0.53210(12) 0.04513(12) 0.0304(8) Uani 1 1 d .
O71 O 0.31157(19) 0.50038(12) 0.14947(11) 0.0334(8) Uani 1 1 d .
O81 O 0.16667(18) 0.51957(12) 0.03937(12) 0.0320(8) Uani 1 1 d .
O91 O 0.1678(2) 0.51383(13) -0.05658(12) 0.0392(9) Uani 1 1 d .
O95 O 0.1695(2) 0.45641(13) 0.15900(14) 0.0465(10) Uani 1 1 d .
C61 C 0.1963(3) 0.70540(19) 0.0432(2) 0.0365(13) Uani 1 1 d .
H61 H 0.1815 0.7138 0.0746 0.051 Uiso 1 1 calc R
C62 C 0.1712(4) 0.7388(2) 0.0017(2) 0.0579(17) Uani 1 1 d .
H62 H 0.1402 0.7694 0.0045 0.081 Uiso 1 1 calc R
C63 C 0.1924(4) 0.7265(3) -0.0438(3) 0.076(2) Uani 1 1 d .
H63 H 0.1737 0.7479 -0.0737 0.107 Uiso 1 1 calc R
C64 C 0.2416(4) 0.6823(2) -0.0458(2) 0.0569(17) Uani 1 1 d .
H64 H 0.2591 0.6741 -0.0764 0.080 Uiso 1 1 calc R
C65 C 0.2639(3) 0.6511(2) -0.0027(2) 0.0376(13) Uani 1 1 d .
C66 C 0.3147(3) 0.60321(18) -0.00188(17) 0.0305(12) Uani 1 1 d .
C67 C 0.3419(3) 0.5860(2) -0.04874(18) 0.0396(13) Uani 1 1 d .
H67A H 0.3831 0.5573 -0.0391 0.059 Uiso 1 1 calc R
H67B H 0.3708 0.6144 -0.0618 0.059 Uiso 1 1 calc R
H67C H 0.2898 0.5752 -0.0761 0.059 Uiso 1 1 calc R
C71 C 0.4066(3) 0.6935(2) 0.1390(2) 0.0395(13) Uani 1 1 d .
H71 H 0.3664 0.7142 0.1143 0.055 Uiso 1 1 calc R
C72 C 0.4833(3) 0.7152(2) 0.1685(2) 0.0450(14) Uani 1 1 d .
H72 H 0.4952 0.7505 0.1647 0.063 Uiso 1 1 calc R
C73 C 0.5429(3) 0.6847(2) 0.2039(2) 0.0479(15) Uani 1 1 d .
H73 H 0.5977 0.6984 0.2237 0.067 Uiso 1 1 calc R
C74 C 0.5219(3) 0.6341(2) 0.21010(18) 0.0401(13) Uani 1 1 d .
H74 H 0.5609 0.6129 0.2350 0.056 Uiso 1 1 calc R
C75 C 0.4432(3) 0.61490(19) 0.17946(16) 0.0306(12) Uani 1 1 d .
C76 C 0.4149(3) 0.56091(19) 0.18332(17) 0.0288(11) Uani 1 1 d .
C77 C 0.4712(3) 0.5240(2) 0.22186(19) 0.0441(14) Uani 1 1 d .
C81 C 0.2060(3) 0.66800(19) 0.17904(18) 0.0342(12) Uani 1 1 d .
H81 H 0.2602 0.6861 0.1864 0.048 Uiso 1 1 calc R
C82 C 0.1455(3) 0.6810(2) 0.20655(18) 0.0392(13) Uani 1 1 d .
H82 H 0.1584 0.7071 0.2324 0.055 Uiso 1 1 calc R
C83 C 0.0675(3) 0.6554(2) 0.19557(19) 0.0398(13) Uani 1 1 d .
H83 H 0.0252 0.6632 0.2140 0.056 Uiso 1 1 calc R
C84 C 0.0503(3) 0.6178(2) 0.15700(19) 0.0392(13) Uani 1 1 d .
H84 H -0.0044 0.6001 0.1484 0.055 Uiso 1 1 calc R
C85 C 0.1138(3) 0.60629(19) 0.13122(19) 0.0327(12) Uani 1 1 d .
C86 C 0.1013(3) 0.56567(18) 0.09172(17) 0.0291(11) Uani 1 1 d .
C87 C 0.0193(3) 0.5343(2) 0.0764(2) 0.0421(14) Uani 1 1 d .
H87A H 0.0243 0.5091 0.0500 0.063 Uiso 1 1 calc R
H87B H -0.0313 0.5566 0.0619 0.063 Uiso 1 1 calc R
H87C H 0.0111 0.5165 0.1073 0.063 Uiso 1 1 calc R
C91 C 0.4263(3) 0.3758(2) 0.0116(2) 0.0391(13) Uani 1 1 d .
H91 H 0.4433 0.3673 0.0478 0.055 Uiso 1 1 calc R
C92 C 0.4689(3) 0.3517(2) -0.0205(2) 0.0448(14) Uani 1 1 d .
H92 H 0.5135 0.3271 -0.0070 0.063 Uiso 1 1 calc R
C93 C 0.4448(3) 0.3645(2) -0.0731(2) 0.0521(16) Uani 1 1 d .
H93 H 0.4732 0.3488 -0.0965 0.073 Uiso 1 1 calc R
C94 C 0.3797(3) 0.3998(2) -0.0911(2) 0.0451(14) Uani 1 1 d .
H94 H 0.3629 0.4090 -0.1271 0.063 Uiso 1 1 calc R
C95 C 0.3382(3) 0.42224(19) -0.05652(18) 0.0348(12) Uani 1 1 d .
C96 C 0.2662(3) 0.4592(2) -0.0744(2) 0.0395(14) Uani 1 1 d .
C97 C 0.2348(4) 0.4730(2) -0.13106(19) 0.0596(18) Uani 1 1 d .
H97A H 0.1961 0.5029 -0.1352 0.089 Uiso 1 1 calc R
H97B H 0.2021 0.4441 -0.1507 0.089 Uiso 1 1 calc R
H97C H 0.2855 0.4809 -0.1444 0.089 Uiso 1 1 calc R
C101 C 0.1669(3) 0.35809(19) -0.01958(18) 0.0372(13) Uani 1 1 d .
H101 H 0.2162 0.3619 -0.0335 0.052 Uiso 1 1 calc R
C102 C 0.0999(3) 0.3259(2) -0.0452(2) 0.0452(14) Uani 1 1 d .
H102 H 0.1033 0.3082 -0.0759 0.063 Uiso 1 1 calc R
C103 C 0.0284(4) 0.3199(2) -0.0259(2) 0.0548(17) Uani 1 1 d .
H103 H -0.0189 0.2980 -0.0428 0.077 Uiso 1 1 calc R
C104 C 0.0264(3) 0.3460(2) 0.0184(2) 0.0511(16) Uani 1 1 d .
H104 H -0.0231 0.3426 0.0322 0.072 Uiso 1 1 calc R
C105 C 0.0970(3) 0.3780(2) 0.0439(2) 0.0382(13) Uani 1 1 d .
C106 C 0.0989(3) 0.4040(2) 0.0936(2) 0.0386(13) Uani 1 1 d .
C107 C 0.0267(4) 0.3967(2) 0.1200(2) 0.0620(18) Uani 1 1 d .
H10A H 0.0435 0.4132 0.1545 0.093 Uiso 1 1 calc R
H10B H 0.0174 0.3601 0.1242 0.093 Uiso 1 1 calc R
H10C H -0.0278 0.4122 0.0986 0.093 Uiso 1 1 calc R
N111 N 0.3614(3) 0.37813(16) 0.12660(15) 0.0362(10) Uani 1 1 d .
N112 N 0.4630(2) 0.45535(16) 0.11077(16) 0.0347(10) Uani 1 1 d .
O96 O 0.51656(19) 0.49501(13) 0.10196(13) 0.0412(9) Uani 1 1 d .
C111 C 0.3102(4) 0.3405(2) 0.13558(19) 0.0420(14) Uani 1 1 d .
H111 H 0.2506 0.3388 0.1153 0.059 Uiso 1 1 calc R
C112 C 0.3421(4) 0.3032(2) 0.1743(2) 0.0472(15) Uani 1 1 d .
H112 H 0.3049 0.2765 0.1801 0.066 Uiso 1 1 calc R
C113 C 0.4278(4) 0.3063(2) 0.2035(2) 0.0563(17) Uani 1 1 d .
H113 H 0.4504 0.2817 0.2300 0.079 Uiso 1 1 calc R
C114 C 0.4813(4) 0.3445(2) 0.1948(2) 0.0487(15) Uani 1 1 d .
H114 H 0.5409 0.3467 0.2151 0.068 Uiso 1 1 calc R
C115 C 0.4471(3) 0.3803(2) 0.15562(18) 0.0376(13) Uani 1 1 d .
C116 C 0.5037(3) 0.4224(2) 0.14463(17) 0.0342(12) Uani 1 1 d .
C117 C 0.5994(3) 0.4240(2) 0.1717(2) 0.0511(16) Uani 1 1 d .
H11A H 0.6272 0.4520 0.1573 0.077 Uiso 1 1 calc R
H11B H 0.6266 0.3914 0.1665 0.077 Uiso 1 1 calc R
H11C H 0.6076 0.4297 0.2092 0.077 Uiso 1 1 calc R
Cl1 Cl 0.41601(9) 0.25620(6) 0.35428(5) 0.0507(4) Uani 1 1 d .
O121 O 0.3432(3) 0.25122(18) 0.37612(17) 0.0760(14) Uani 1 1 d .
O122 O 0.4879(3) 0.22763(18) 0.38502(18) 0.0869(15) Uani 1 1 d .
O123 O 0.3925(3) 0.2389(2) 0.30105(16) 0.0930(16) Uani 1 1 d .
O124 O 0.4433(3) 0.30835(18) 0.3564(2) 0.0858(15) Uani 1 1 d .
Cl2 Cl 0.59451(10) 0.26310(6) 0.11737(6) 0.0539(4) Uani 1 1 d .
O131 O 0.6503(4) 0.2940 0.1552(3) 0.176(3) Uani 1 1 d .
O132 O 0.5395(5) 0.2342(3) 0.1408(3) 0.114(3) Uani 0.811(6) 1 d P
O133 O 0.6456(4) 0.2323(2) 0.0958(3) 0.094(2) Uani 0.811(6) 1 d P
O134 O 0.5516(5) 0.2998 0.0878(3) 0.142(3) Uani 0.811(6) 1 d P
O32A O 0.6128(16) 0.2194(9) 0.1406(9) 0.063(7) Uiso 0.189(6) 1 d P
O33A O 0.6222(17) 0.2616(11) 0.0624(10) 0.077(8) Uiso 0.189(6) 1 d P
O34A O 0.4966(13) 0.2623(8) 0.0935(8) 0.052(6) Uiso 0.189(6) 1 d P
Cl3 Cl 0.66118(8) 0.69461(5) 0.35013(5) 0.0390(3) Uani 1 1 d .
O141 O 0.5704(2) 0.68256(18) 0.32990(14) 0.0673(13) Uani 1 1 d .
O142 O 0.6776(3) 0.71982(17) 0.40018(14) 0.0667(12) Uani 1 1 d .
O143 O 0.7112(3) 0.64818(15) 0.35770(18) 0.0726(13) Uani 1 1 d .
O144 O 0.6901(2) 0.72652(15) 0.31431(15) 0.0575(11) Uani 1 1 d .
Cl4 Cl 0.78801(8) 0.68805(5) 0.17613(5) 0.0416(3) Uani 1 1 d .
O151 O 0.7450(3) 0.65239(17) 0.19974(15) 0.0751(14) Uani 1 1 d .
O152 O 0.8276(3) 0.72744(16) 0.21275(16) 0.0724(14) Uani 1 1 d .
O153 O 0.7282(4) 0.7102 0.1329(2) 0.142(3) Uani 1 1 d .
O154 O 0.8526(4) 0.6633(3) 0.1593(3) 0.152(3) Uani 1 1 d .
O1M O 0.7417(7) 0.5388(5) 0.2776(4) 0.244(5) Uani 1 1 d .
C1M C 0.7728(8) 0.4898(5) 0.2857(6) 0.168(6) Uani 1 1 d .
O2M O 0.6466(8) 0.3960(6) 0.3384(5) 0.121(5) Uani 0.50 1 d P
C2M C 0.6228(11) 0.4404(7) 0.3022(5) 0.083(5) Uani 0.50 1 d P
O3M O 0.9647(5) 0.5415(4) 0.2479(4) 0.088(3) Uani 0.50 1 d P
C3M C 0.9742(10) 0.4964(7) 0.2225(6) 0.123(8) Uani 0.50 1 d P
O4M O 0.8833(8) 0.4547(4) 0.2277(5) 0.074(3) Uiso 0.40 1 d P
C4M C 0.9055(14) 0.3980(8) 0.2199(8) 0.089(6) Uiso 0.40 1 d P
O1W O 0.6801(10) 0.4080(7) 0.3049(5) 0.152(6) Uani 0.50 1 d P
O2W O 0.7157(10) 0.3178(6) 0.2645(7) 0.157(7) Uani 0.40 1 d P
O3W O 0.8506(19) 0.3853(11) 0.2224(11) 0.169(11) Uiso 0.30 1 d P
H41O H 0.2050 0.5124 0.5246 0.078 Uiso 1 1 d .
H51O H 0.3804 0.4957 0.3923 0.063 Uiso 1 1 d .
H91O H 0.1505 0.5215 -0.0281 0.053 Uiso 1 1 d .
H95O H 0.2199 0.4768 0.1664 0.057 Uiso 1 1 d .
H96O H 0.4750 0.5147 0.0792 0.051 Uiso 1 1 d .

loop_
_atom_site_aniso_label
_atom_site_aniso_U_11
_atom_site_aniso_U_22
_atom_site_aniso_U_33
_atom_site_aniso_U_23
_atom_site_aniso_U_13
_atom_site_aniso_U_12
Ni1 0.0159(4) 0.0327(5) 0.0261(4) 0.0004(3) 0.0057(3) 0.0012(3)
Ce1 0.01652(14) 0.03221(17) 0.02794(14) -0.00061(11) 0.00563(10) -0.00178(11)
N1 0.0162(19) 0.032(2) 0.030(2) 0.0002(17) 0.0034(15) -0.0008(17)
N2 0.016(2) 0.035(2) 0.029(2) 0.0047(17) 0.0011(16) 0.0024(17)
N11 0.0212(19) 0.039(2) 0.0238(18) 0.0017(17) 0.0130(15) -0.0015(18)
N12 0.022(2) 0.032(2) 0.030(2) 0.0017(17) 0.0090(16) 0.0000(17)
N21 0.022(2) 0.033(2) 0.031(2) -0.0016(18) 0.0078(16) -0.0006(18)
N22 0.022(2) 0.035(2) 0.0219(19) -0.0025(16) 0.0055(15) 0.0029(17)
N31 0.017(2) 0.040(3) 0.038(2) -0.0105(19) 0.0086(16) -0.0059(18)
N32 0.022(2) 0.038(3) 0.040(2) -0.002(2) -0.0025(17) 0.0018(19)
N41 0.018(2) 0.040(3) 0.034(2) 0.0039(19) 0.0086(16) -0.0009(18)
N42 0.024(2) 0.037(3) 0.035(2) 0.0020(18) 0.0112(17) -0.0014(18)
N51 0.023(2) 0.039(3) 0.033(2) -0.0064(19) 0.0085(16) 0.0006(19)
N52 0.020(2) 0.035(2) 0.036(2) 0.0041(18) 0.0092(16) 0.0054(18)
O1 0.0268(17) 0.032(2) 0.0319(17) -0.0019(15) 0.0011(13) -0.0062(15)
O11 0.0182(16) 0.0317(19) 0.0357(17) -0.0001(15) 0.0098(13) -0.0002(14)
O21 0.0274(17) 0.0295(19) 0.0292(16) 0.0077(14) 0.0081(13) 0.0051(14)
O31 0.031(2) 0.067(3) 0.049(2) 0.011(2) -0.0019(17) -0.0080(18)
O41 0.0338(18) 0.041(2) 0.0352(18) -0.0062(16) 0.0094(14) 0.0017(16)
O51 0.0246(18) 0.042(2) 0.047(2) -0.0012(17) 0.0177(15) -0.0039(16)
C1 0.020(2) 0.047(3) 0.033(3) 0.004(2) 0.0091(19) 0.000(2)
C2 0.029(3) 0.048(3) 0.037(3) 0.007(2) 0.006(2) -0.009(2)
C3 0.025(3) 0.070(4) 0.036(3) 0.017(3) 0.012(2) 0.005(3)
C4 0.023(3) 0.051(4) 0.041(3) 0.003(3) 0.013(2) -0.001(2)
C5 0.017(2) 0.041(3) 0.027(2) 0.005(2) 0.0074(18) 0.009(2)
C6 0.016(2) 0.041(3) 0.024(2) 0.001(2) 0.0022(18) 0.003(2)
C7 0.046(3) 0.048(4) 0.033(3) -0.005(2) 0.014(2) 0.007(3)
C11 0.028(3) 0.037(3) 0.042(3) 0.000(2) 0.016(2) 0.002(2)
C12 0.048(3) 0.039(3) 0.053(3) -0.008(3) 0.019(3) 0.000(3)
C13 0.047(3) 0.046(4) 0.039(3) -0.010(3) 0.008(2) -0.001(3)
C14 0.037(3) 0.045(4) 0.039(3) -0.008(3) 0.006(2) -0.006(3)
C15 0.021(2) 0.038(3) 0.026(2) 0.001(2) 0.0053(18) -0.007(2)
C16 0.021(2) 0.036(3) 0.028(2) 0.002(2) 0.0066(18) -0.007(2)
C17 0.021(3) 0.047(3) 0.036(3) 0.006(2) -0.006(2) -0.002(2)
C21 0.027(3) 0.040(3) 0.031(2) 0.003(2) 0.008(2) 0.004(2)
C22 0.040(3) 0.039(3) 0.027(2) 0.003(2) 0.004(2) 0.013(2)
C23 0.026(3) 0.046(3) 0.034(3) -0.004(2) 0.002(2) 0.010(2)
C24 0.019(2) 0.042(3) 0.037(3) -0.005(2) 0.004(2) 0.003(2)
C25 0.022(2) 0.037(3) 0.020(2) -0.006(2) 0.0041(17) 0.001(2)
C26 0.017(2) 0.037(3) 0.028(2) -0.006(2) 0.0071(18) 0.000(2)
C27 0.023(3) 0.054(4) 0.044(3) 0.006(3) 0.014(2) -0.002(2)
C31 0.027(3) 0.046(3) 0.043(3) -0.001(3) 0.007(2) -0.002(2)
C32 0.037(3) 0.050(4) 0.041(3) 0.001(3) 0.013(2) -0.003(3)
C33 0.039(3) 0.050(4) 0.046(3) 0.000(3) 0.021(2) -0.010(3)
C34 0.028(3) 0.050(4) 0.053(3) -0.009(3) 0.013(2) -0.010(3)
C35 0.025(3) 0.038(3) 0.035(3) -0.008(2) 0.007(2) -0.006(2)
C36 0.023(3) 0.049(4) 0.048(3) -0.008(3) 0.007(2) -0.005(2)
C37 0.028(3) 0.072(5) 0.071(4) 0.011(3) 0.001(3) -0.013(3)
C41 0.033(3) 0.034(3) 0.033(3) 0.005(2) 0.010(2) -0.001(2)
C42 0.029(3) 0.039(3) 0.042(3) 0.005(2) 0.007(2) 0.003(2)
C43 0.030(3) 0.051(4) 0.050(3) 0.004(3) 0.002(2) 0.013(3)
C44 0.029(3) 0.052(4) 0.034(3) 0.005(3) 0.000(2) 0.000(3)
C45 0.023(3) 0.037(3) 0.033(2) 0.006(2) 0.0085(19) -0.010(2)
C46 0.020(3) 0.038(3) 0.036(3) 0.008(2) 0.007(2) -0.001(2)
C47 0.039(3) 0.046(3) 0.030(3) 0.001(2) 0.004(2) -0.001(2)
C51 0.034(3) 0.055(4) 0.038(3) -0.011(3) 0.012(2) -0.009(3)
C52 0.064(4) 0.080(5) 0.074(4) -0.040(4) 0.028(3) -0.040(4)
C53 0.086(5) 0.108(6) 0.063(4) -0.048(4) 0.034(4) -0.038(4)
C54 0.062(4) 0.071(5) 0.047(3) -0.022(3) 0.025(3) -0.015(3)
C55 0.043(3) 0.044(3) 0.031(3) -0.001(2) 0.011(2) -0.002(3)
C56 0.032(3) 0.037(3) 0.031(3) 0.004(2) 0.012(2) 0.010(2)
C57 0.046(3) 0.052(4) 0.053(3) 0.004(3) 0.031(3) 0.011(3)
Ni2 0.0179(4) 0.0344(5) 0.0315(4) -0.0059(4) 0.0046(3) -0.0019(3)
Ce2 0.02130(15) 0.03260(18) 0.02845(14) -0.00414(11) 0.00666(11) -0.00223(11)
N61 0.023(2) 0.034(3) 0.039(2) -0.0056(19) 0.0041(17) -0.0021(19)
N62 0.017(2) 0.034(3) 0.040(2) -0.0040(19) 0.0068(16) -0.0006(18)
N71 0.027(2) 0.038(3) 0.032(2) -0.0107(19) 0.0096(17) -0.0012(19)
N72 0.022(2) 0.034(2) 0.029(2) -0.0079(17) 0.0085(16) -0.0068(17)
N81 0.021(2) 0.037(3) 0.033(2) -0.0001(19) 0.0054(16) -0.0007(18)
N82 0.019(2) 0.036(2) 0.030(2) -0.0019(18) 0.0027(16) 0.0014(17)
N91 0.030(2) 0.041(3) 0.028(2) -0.0057(19) 0.0081(17) -0.008(2)
N92 0.024(2) 0.038(3) 0.035(2) -0.0061(19) 0.0059(17) -0.0089(19)
N101 0.029(2) 0.033(3) 0.041(2) -0.0057(19) 0.0123(18) -0.0083(19)
N102 0.033(2) 0.040(3) 0.042(2) -0.006(2) 0.0194(19) -0.004(2)
O61 0.0244(17) 0.0297(19) 0.0362(18) -0.0060(15) 0.0070(14) -0.0024(15)
O71 0.0311(18) 0.040(2) 0.0302(17) -0.0075(15) 0.0100(14) -0.0048(16)
O81 0.0244(17) 0.035(2) 0.0358(18) -0.0088(15) 0.0061(14) -0.0063(15)
O91 0.0260(18) 0.049(2) 0.0393(19) -0.0017(17) 0.0029(15) -0.0027(17)
O95 0.051(2) 0.052(2) 0.046(2) -0.0170(18) 0.0298(18) -0.0142(19)
C61 0.026(3) 0.032(3) 0.051(3) 0.002(2) 0.009(2) 0.003(2)
C62 0.066(4) 0.034(4) 0.084(5) 0.014(3) 0.039(3) 0.009(3)
C63 0.100(5) 0.062(5) 0.083(5) 0.040(4) 0.052(4) 0.031(4)
C64 0.068(4) 0.053(4) 0.061(4) 0.021(3) 0.036(3) 0.016(3)
C65 0.030(3) 0.038(3) 0.046(3) 0.002(3) 0.013(2) -0.001(2)
C66 0.026(3) 0.034(3) 0.031(3) 0.000(2) 0.009(2) -0.006(2)
C67 0.038(3) 0.049(4) 0.034(3) -0.006(2) 0.014(2) -0.006(3)
C71 0.025(3) 0.035(3) 0.060(3) -0.014(3) 0.013(2) -0.009(2)
C72 0.036(3) 0.040(3) 0.060(3) -0.021(3) 0.015(3) -0.010(3)
C73 0.031(3) 0.068(4) 0.046(3) -0.022(3) 0.014(2) -0.019(3)
C74 0.032(3) 0.054(4) 0.033(3) -0.006(3) 0.007(2) -0.009(3)
C75 0.027(3) 0.046(3) 0.021(2) -0.007(2) 0.0098(19) -0.006(2)
C76 0.019(2) 0.043(3) 0.023(2) -0.006(2) 0.0046(18) 0.001(2)
C77 0.036(3) 0.059(4) 0.030(3) 0.011(3) -0.003(2) 0.010(3)
C81 0.029(3) 0.035(3) 0.036(3) -0.007(2) 0.003(2) 0.006(2)
C82 0.041(3) 0.045(3) 0.029(3) -0.008(2) 0.005(2) 0.014(3)
C83 0.036(3) 0.046(4) 0.041(3) -0.001(3) 0.019(2) 0.010(3)
C84 0.027(3) 0.047(4) 0.045(3) 0.002(3) 0.014(2) 0.007(2)
C85 0.022(3) 0.036(3) 0.040(3) 0.001(2) 0.009(2) 0.000(2)
C86 0.017(2) 0.033(3) 0.034(3) -0.001(2) 0.0018(19) 0.001(2)
C87 0.026(3) 0.049(4) 0.051(3) -0.008(3) 0.010(2) -0.005(3)
C91 0.032(3) 0.046(3) 0.038(3) -0.015(3) 0.008(2) -0.002(3)
C92 0.032(3) 0.055(4) 0.049(3) -0.013(3) 0.012(2) -0.003(3)
C93 0.046(3) 0.067(4) 0.051(3) -0.023(3) 0.027(3) -0.007(3)
C94 0.053(3) 0.050(4) 0.040(3) -0.012(3) 0.025(3) -0.007(3)
C95 0.034(3) 0.036(3) 0.035(3) -0.005(2) 0.012(2) -0.014(2)
C96 0.036(3) 0.041(3) 0.038(3) -0.008(2) 0.002(2) -0.009(3)
C97 0.085(5) 0.070(4) 0.024(3) -0.006(3) 0.015(3) -0.002(4)
C101 0.038(3) 0.035(3) 0.038(3) -0.005(2) 0.008(2) 0.003(2)
C102 0.035(3) 0.051(4) 0.045(3) -0.006(3) 0.003(2) -0.010(3)
C103 0.044(3) 0.054(4) 0.059(4) -0.017(3) 0.002(3) -0.019(3)
C104 0.036(3) 0.053(4) 0.065(4) -0.002(3) 0.014(3) -0.008(3)
C105 0.033(3) 0.034(3) 0.047(3) 0.002(2) 0.010(2) 0.003(2)
C106 0.038(3) 0.035(3) 0.049(3) -0.005(3) 0.022(2) -0.006(2)
C107 0.053(4) 0.058(4) 0.089(5) -0.016(4) 0.043(3) -0.018(3)
N111 0.036(2) 0.038(3) 0.035(2) 0.0003(19) 0.0109(18) 0.007(2)
N112 0.022(2) 0.043(3) 0.038(2) -0.003(2) 0.0076(18) -0.0006(19)
O96 0.0237(18) 0.048(2) 0.048(2) 0.0051(18) 0.0036(15) -0.0039(16)
C111 0.046(3) 0.047(4) 0.041(3) -0.002(3) 0.024(2) 0.002(3)
C112 0.059(4) 0.045(4) 0.045(3) 0.004(3) 0.026(3) -0.001(3)
C113 0.066(4) 0.059(4) 0.049(3) 0.018(3) 0.024(3) 0.019(3)
C114 0.045(3) 0.061(4) 0.041(3) 0.009(3) 0.013(3) 0.005(3)
C115 0.036(3) 0.050(4) 0.029(3) 0.000(2) 0.014(2) 0.009(3)
C116 0.023(3) 0.052(4) 0.026(2) -0.003(2) 0.0032(19) 0.006(2)
C117 0.032(3) 0.068(4) 0.049(3) 0.006(3) 0.003(2) 0.008(3)
Cl1 0.0564(9) 0.0548(10) 0.0445(7) 0.0078(7) 0.0197(6) 0.0110(7)
O121 0.070(3) 0.103(4) 0.071(3) -0.008(3) 0.046(2) -0.010(3)
O122 0.088(3) 0.095(4) 0.080(3) 0.031(3) 0.028(3) 0.048(3)
O123 0.121(4) 0.118(4) 0.047(3) -0.012(3) 0.035(3) 0.000(3)
O124 0.084(3) 0.067(3) 0.108(4) 0.024(3) 0.030(3) -0.001(3)
Cl2 0.0490(9) 0.0454(9) 0.0678(9) 0.0026(8) 0.0167(7) 0.0054(7)
O131 0.106(4) 0.161(6) 0.258(8) -0.146(6) 0.043(5) -0.029(4)
O132 0.156(7) 0.083(5) 0.136(6) 0.014(5) 0.097(5) -0.017(5)
O133 0.066(4) 0.072(4) 0.156(7) -0.027(5) 0.051(4) 0.019(3)
O134 0.163(7) 0.145(7) 0.136(6) 0.098(5) 0.072(5) 0.117(6)
Cl3 0.0299(7) 0.0483(8) 0.0375(6) -0.0027(6) 0.0066(5) -0.0033(6)
O141 0.026(2) 0.120(4) 0.051(2) 0.012(2) 0.0021(17) -0.017(2)
O142 0.077(3) 0.082(3) 0.036(2) -0.018(2) 0.0063(19) -0.002(2)
O143 0.056(3) 0.052(3) 0.110(4) 0.002(3) 0.022(3) 0.012(2)
O144 0.060(3) 0.060(3) 0.057(2) 0.001(2) 0.025(2) -0.022(2)
Cl4 0.0311(7) 0.0492(9) 0.0420(7) 0.0096(6) 0.0055(5) -0.0039(6)
O151 0.078(3) 0.091(4) 0.061(3) 0.005(2) 0.027(2) -0.042(3)
O152 0.074(3) 0.056(3) 0.061(3) 0.015(2) -0.027(2) -0.016(2)
O153 0.170(5) 0.077(4) 0.106(4) 0.042(3) -0.091(4) -0.035(4)
O154 0.110(4) 0.192(7) 0.193(6) -0.054(5) 0.107(4) 0.004(5)
O1M 0.239(11) 0.340(15) 0.199(9) -0.023(10) 0.137(8) -0.057(10)
C1M 0.155(9) 0.134(10) 0.254(14) 0.119(10) 0.121(9) 0.055(8)
O2M 0.112(9) 0.190(14) 0.075(7) 0.032(8) 0.048(7) -0.011(9)
C2M 0.089(12) 0.105(13) 0.043(8) 0.007(8) -0.004(8) 0.022(10)
O3M 0.050(6) 0.152(10) 0.060(6) 0.032(6) 0.009(5) 0.010(6)
C3M 0.099(12) 0.172(17) 0.069(9) -0.076(11) -0.029(8) 0.091(12)
O1W 0.138(12) 0.199(16) 0.076(9) 0.025(10) -0.044(8) 0.019(12)
O2W 0.102(10) 0.140(14) 0.183(16) 0.013(12) -0.038(10) 0.061(10)

loop_
_atom_type_symbol
_atom_type_description
_atom_type_scat_dispersion_real
_atom_type_scat_dispersion_imag
_atom_type_scat_source
C C 0.0181 0.0091 'International Tables Vol C Tables 4.2.6.8 and 6.1.1.4'
H H 0.0000 0.0000 'International Tables Vol C Tables 4.2.6.8 and 6.1.1.4'
N N 0.0311 0.0180 'International Tables Vol C Tables 4.2.6.8 and 6.1.1.4'
O O 0.0492 0.0322 'International Tables Vol C Tables 4.2.6.8 and 6.1.1.4'
Ni Ni -3.0029 0.5091 'International Tables Vol C Tables 4.2.6.8 and 6.1.1.4'
Ce Ce -1.8482 9.6596 'International Tables Vol C Tables 4.2.6.8 and 6.1.1.4'
Cl Cl 0.3639 0.7018 'International Tables Vol C Tables 4.2.6.8 and 6.1.1.4'

loop_
_geom_angle_atom_site_label_1
_geom_angle_atom_site_label_2
_geom_angle_atom_site_label_3
_geom_angle
N12 Ni1 N22 93.26(15)
N12 Ni1 N2 91.05(14)
N22 Ni1 N2 90.09(15)
N12 Ni1 N11 77.48(15)
N22 Ni1 N11 99.46(13)
N2 Ni1 N11 165.39(14)
N12 Ni1 N21 168.95(15)
N22 Ni1 N21 77.78(14)
N2 Ni1 N21 95.37(14)
N11 Ni1 N21 97.43(14)
N12 Ni1 N1 95.75(14)
N22 Ni1 N1 164.89(14)
N2 Ni1 N1 77.67(15)
N11 Ni1 N1 94.32(14)
N21 Ni1 N1 94.40(14)
O1 Ce1 O11 84.06(10)
O1 Ce1 O21 82.92(10)
O11 Ce1 O21 83.61(10)
O1 Ce1 N32 67.54(11)
O11 Ce1 N32 144.18(11)
O21 Ce1 N32 72.01(11)
O1 Ce1 N42 140.93(11)
O11 Ce1 N42 69.87(10)
O21 Ce1 N42 66.14(10)
N32 Ce1 N42 119.91(12)
O1 Ce1 N41 147.30(11)
O11 Ce1 N41 82.39(10)
O21 Ce1 N41 124.67(10)
N32 Ce1 N41 133.09(12)
N42 Ce1 N41 58.75(12)
O1 Ce1 N52 71.16(10)
O11 Ce1 N52 65.04(11)
O21 Ce1 N52 140.59(11)
N32 Ce1 N52 120.87(12)
N42 Ce1 N52 118.94(11)
N41 Ce1 N52 76.14(11)
O1 Ce1 N51 80.44(11)
O11 Ce1 N51 123.38(11)
O21 Ce1 N51 146.13(10)
N32 Ce1 N51 74.40(11)
N42 Ce1 N51 138.20(11)
N41 Ce1 N51 82.47(11)
N52 Ce1 N51 58.39(11)
O1 Ce1 N31 125.57(10)
O11 Ce1 N31 146.05(10)
O21 Ce1 N31 84.27(11)
N32 Ce1 N31 58.18(12)
N42 Ce1 N31 76.22(11)
N41 Ce1 N31 78.76(11)
N52 Ce1 N31 134.97(11)
N51 Ce1 N31 81.81(11)
C1 N1 C5 117.4(4)
C1 N1 Ni1 128.3(3)
C5 N1 Ni1 114.1(3)
C6 N2 O1 117.9(4)
C6 N2 Ni1 117.9(3)
O1 N2 Ni1 124.2(3)
C11 N11 C15 117.0(4)
C11 N11 Ni1 128.6(3)
C15 N11 Ni1 114.3(3)
C16 N12 O11 118.7(4)
C16 N12 Ni1 118.7(3)
O11 N12 Ni1 122.6(2)
C21 N21 C25 119.4(4)
C21 N21 Ni1 127.4(3)
C25 N21 Ni1 113.0(3)
C26 N22 O21 118.9(4)
C26 N22 Ni1 117.7(3)
O21 N22 Ni1 123.1(2)
C35 N31 C31 115.9(4)
C35 N31 Ce1 121.1(3)
C31 N31 Ce1 122.7(3)
C36 N32 O31 113.6(4)
C36 N32 Ce1 128.2(3)
O31 N32 Ce1 117.5(3)
C41 N41 C45 118.3(4)
C41 N41 Ce1 119.4(3)
C45 N41 Ce1 122.2(3)
C46 N42 O41 114.2(4)
C46 N42 Ce1 126.2(3)
O41 N42 Ce1 118.7(2)
C51 N51 C55 117.9(4)
C51 N51 Ce1 120.4(3)
C55 N51 Ce1 120.3(3)
C56 N52 O51 114.2(4)
C56 N52 Ce1 126.5(3)
O51 N52 Ce1 118.8(3)
N2 O1 Ce1 112.9(2)
N12 O11 Ce1 116.3(2)
N22 O21 Ce1 113.7(2)
N32 O31 H31O 109.5
N42 O41 H41O 97.9
N52 O51 H51O 100.9
N1 C1 C2 124.3(4)
N1 C1 H1 117.8
C2 C1 H1 117.8
C1 C2 C3 117.1(3)
C1 C2 H2 121.5
C3 C2 H2 121.5
C4 C3 C2 119.5(4)
C4 C3 H3 120.3
C2 C3 H3 120.3
C3 C4 C5 119.9(5)
C3 C4 H4 120.1
C5 C4 H4 120.1
N1 C5 C4 121.7(5)
N1 C5 C6 115.8(4)
C4 C5 C6 122.5(4)
N2 C6 C5 114.3(4)
N2 C6 C7 124.2(4)
C5 C6 C7 121.5(4)
C6 C7 H7A 109.5
C6 C7 H7B 109.5
H7A C7 H7B 109.5
C6 C7 H7C 109.5
H7A C7 H7C 109.5
H7B C7 H7C 109.5
N11 C11 C12 123.4(4)
N11 C11 H11 118.3
C12 C11 H11 118.3
C13 C12 C11 118.1(5)
C13 C12 H12 121.0
C11 C12 H12 121.0
C12 C13 C14 119.7(5)
C12 C13 H13 120.2
C14 C13 H13 120.2
C13 C14 C15 120.0(5)
C13 C14 H14 120.0
C15 C14 H14 120.0
N11 C15 C14 121.8(5)
N11 C15 C16 114.7(4)
C14 C15 C16 123.4(4)
N12 C16 C15 114.5(4)
N12 C16 C17 123.4(4)
C15 C16 C17 122.0(4)
C16 C17 H17A 109.5
C16 C17 H17B 109.5
H17A C17 H17B 109.5
C16 C17 H17C 109.5
H17A C17 H17C 109.5
H17B C17 H17C 109.5
N21 C21 C22 122.6(4)
N21 C21 H21 118.7
C22 C21 H21 118.7
C23 C22 C21 118.5(5)
C23 C22 H22 120.8
C21 C22 H22 120.8
C22 C23 C24 119.4(4)
C22 C23 H23 120.3
C24 C23 H23 120.3
C23 C24 C25 120.1(5)
C23 C24 H24 120.0
C25 C24 H24 120.0
N21 C25 C24 120.0(4)
N21 C25 C26 116.7(4)
C24 C25 C26 123.4(4)
N22 C26 C25 114.7(4)
N22 C26 C27 123.8(4)
C25 C26 C27 121.5(4)
C26 C27 H27A 109.5
C26 C27 H27B 109.5
H27A C27 H27B 109.5
C26 C27 H27C 109.5
H27A C27 H27C 109.5
H27B C27 H27C 109.5
C32 C31 N31 124.5(4)
C32 C31 H31 117.8
N31 C31 H31 117.8
C31 C32 C33 119.0(5)
C31 C32 H32 120.5
C33 C32 H32 120.5
C32 C33 C34 118.8(5)
C32 C33 H33 120.6
C34 C33 H33 120.6
C33 C34 C35 119.7(5)
C33 C34 H34 120.2
C35 C34 H34 120.2
N31 C35 C34 122.1(4)
N31 C35 C36 117.7(4)
C34 C35 C36 120.2(4)
N32 C36 C37 124.8(5)
N32 C36 C35 113.8(4)
C37 C36 C35 121.3(5)
C36 C37 H37A 109.5
C36 C37 H37B 109.5
H37A C37 H37B 109.5
C36 C37 H37C 109.5
H37A C37 H37C 109.5
H37B C37 H37C 109.5
N41 C41 C42 123.8(4)
N41 C41 H41 118.1
C42 C41 H41 118.1
C43 C42 C41 117.0(5)
C43 C42 H42 121.5
C41 C42 H42 121.5
C44 C43 C42 119.9(5)
C44 C43 H43 120.0
C42 C43 H43 120.0
C43 C44 C45 119.8(5)
C43 C44 H44 120.1
C45 C44 H44 120.1
N41 C45 C44 121.1(5)
N41 C45 C46 117.2(4)
C44 C45 C46 121.7(4)
N42 C46 C45 114.6(4)
N42 C46 C47 124.6(5)
C45 C46 C47 120.7(4)
C46 C47 H47A 109.5
C46 C47 H47B 109.5
H47A C47 H47B 109.5
C46 C47 H47C 109.5
H47A C47 H47C 109.5
H47B C47 H47C 109.5
N51 C51 C52 123.9(5)
N51 C51 H51 118.0
C52 C51 H51 118.0
C53 C52 C51 118.3(6)
C53 C52 H52 120.8
C51 C52 H52 120.8
C52 C53 C54 119.5(6)
C52 C53 H53 120.3
C54 C53 H53 120.3
C53 C54 C55 119.0(6)
C53 C54 H54 120.5
C55 C54 H54 120.5
N51 C55 C54 121.3(5)
N51 C55 C56 117.9(4)
C54 C55 C56 120.8(5)
N52 C56 C55 115.0(4)
N52 C56 C57 124.9(5)
C55 C56 C57 120.1(4)
C56 C57 H57A 109.5
C56 C57 H57B 109.5
H57A C57 H57B 109.5
C56 C57 H57C 109.5
H57A C57 H57C 109.5
H57B C57 H57C 109.5
N82 Ni2 N62 90.52(15)
N82 Ni2 N72 91.20(15)
N62 Ni2 N72 91.22(15)
N82 Ni2 N71 166.43(16)
N62 Ni2 N71 98.36(14)
N72 Ni2 N71 78.43(15)
N82 Ni2 N61 97.40(14)
N62 Ni2 N61 77.85(16)
N72 Ni2 N61 166.09(15)
N71 Ni2 N61 94.51(15)
N82 Ni2 N81 77.81(15)
N62 Ni2 N81 165.32(14)
N72 Ni2 N81 97.82(15)
N71 Ni2 N81 94.78(14)
N61 Ni2 N81 94.68(15)
O61 Ce2 O81 81.74(10)
O61 Ce2 O71 83.67(10)
O81 Ce2 O71 82.08(10)
O61 Ce2 N92 71.85(11)
O81 Ce2 N92 65.82(11)
O71 Ce2 N92 141.63(11)
O61 Ce2 N112 66.14(11)
O81 Ce2 N112 141.08(11)
O71 Ce2 N112 73.40(11)
N92 Ce2 N112 119.48(12)
O61 Ce2 N102 142.12(11)
O81 Ce2 N102 71.12(11)
O71 Ce2 N102 67.16(11)
N92 Ce2 N102 117.18(12)
N112 Ce2 N102 122.88(12)
O61 Ce2 N91 83.64(11)
O81 Ce2 N91 124.91(11)
O71 Ce2 N91 147.84(10)
N92 Ce2 N91 59.14(12)
N112 Ce2 N91 74.45(11)
N102 Ce2 N91 133.60(12)
O61 Ce2 N111 125.43(11)
O81 Ce2 N111 145.80(11)
O71 Ce2 N111 81.15(11)
N92 Ce2 N111 137.16(12)
N112 Ce2 N111 59.29(12)
N102 Ce2 N111 74.92(12)
N91 Ce2 N111 82.42(12)
O61 Ce2 N101 146.62(11)
O81 Ce2 N101 86.11(11)
O71 Ce2 N101 125.31(11)
N92 Ce2 N101 74.80(11)
N112 Ce2 N101 132.75(12)
N102 Ce2 N101 58.50(12)
N91 Ce2 N101 78.10(11)
N111 Ce2 N101 79.69(12)
C61 N61 C65 117.3(4)
C61 N61 Ni2 128.7(3)
C65 N61 Ni2 113.9(3)
C66 N62 O61 117.9(4)
C66 N62 Ni2 118.4(3)
O61 N62 Ni2 123.2(3)
C71 N71 C75 118.9(4)
C71 N71 Ni2 127.8(3)
C75 N71 Ni2 113.2(3)
C76 N72 O71 117.8(4)
C76 N72 Ni2 118.2(3)
O71 N72 Ni2 123.7(2)
C81 N81 C85 118.8(4)
C81 N81 Ni2 128.3(3)
C85 N81 Ni2 112.9(3)
C86 N82 O81 118.3(4)
C86 N82 Ni2 118.5(3)
O81 N82 Ni2 123.0(3)
C91 N91 C95 117.3(4)
C91 N91 Ce2 121.4(3)
C95 N91 Ce2 121.3(3)
C96 N92 O91 114.5(4)
C96 N92 Ce2 126.4(3)
O91 N92 Ce2 119.1(3)
C101 N101 C105 117.7(4)
C101 N101 Ce2 121.9(3)
C105 N101 Ce2 119.8(3)
C106 N102 O95 115.1(4)
C106 N102 Ce2 126.7(3)
O95 N102 Ce2 117.5(3)
N62 O61 Ce2 116.3(2)
N72 O71 Ce2 113.8(2)
N82 O81 Ce2 116.1(2)
N92 O91 H91O 103.7
N102 O95 H95O 105.4
N61 C61 C62 124.0(5)
N61 C61 H61 118.0
C62 C61 H61 118.0
C63 C62 C61 118.0(6)
C63 C62 H62 121.0
C61 C62 H62 121.0
C62 C63 C64 119.6(6)
C62 C63 H63 120.2
C64 C63 H63 120.2
C65 C64 C63 118.6(6)
C65 C64 H64 120.7
C63 C64 H64 120.7
N61 C65 C64 122.3(5)
N61 C65 C66 115.7(4)
C64 C65 C66 122.0(5)
N62 C66 C65 113.9(4)
N62 C66 C67 124.8(5)
C65 C66 C67 121.2(4)
C66 C67 H67A 109.5
C66 C67 H67B 109.5
H67A C67 H67B 109.5
C66 C67 H67C 109.5
H67A C67 H67C 109.5
H67B C67 H67C 109.5
N71 C71 C72 123.0(5)
N71 C71 H71 118.5
C72 C71 H71 118.5
C71 C72 C73 118.6(5)
C71 C72 H72 120.7
C73 C72 H72 120.7
C74 C73 C72 119.3(5)
C74 C73 H73 120.4
C72 C73 H73 120.4
C75 C74 C73 118.9(5)
C75 C74 H74 120.5
C73 C74 H74 120.5
N71 C75 C74 121.2(5)
N71 C75 C76 116.0(4)
C74 C75 C76 122.8(4)
N72 C76 C75 114.0(4)
N72 C76 C77 124.8(5)
C75 C76 C77 121.3(4)
N81 C81 C82 123.2(5)
N81 C81 H81 118.4
C82 C81 H81 118.4
C83 C82 C81 118.4(5)
C83 C82 H82 120.8
C81 C82 H82 120.8
C82 C83 C84 119.3(5)
C82 C83 H83 120.3
C84 C83 H83 120.3
C85 C84 C83 119.5(5)
C85 C84 H84 120.3
C83 C84 H84 120.3
N81 C85 C84 120.8(5)
N81 C85 C86 116.9(4)
C84 C85 C86 122.2(4)
N82 C86 C85 113.8(4)
N82 C86 C87 124.0(4)
C85 C86 C87 122.1(4)
C86 C87 H87A 109.5
C86 C87 H87B 109.5
H87A C87 H87B 109.5
C86 C87 H87C 109.5
H87A C87 H87C 109.5
H87B C87 H87C 109.5
N91 C91 C92 124.4(5)
N91 C91 H91 117.8
C92 C91 H91 117.8
C91 C92 C93 118.0(5)
C91 C92 H92 121.0
C93 C92 H92 121.0
C94 C93 C92 119.4(5)
C94 C93 H93 120.3
C92 C93 H93 120.3
C93 C94 C95 119.7(5)
C93 C94 H94 120.1
C95 C94 H94 120.1
N91 C95 C94 121.2(5)
N91 C95 C96 117.2(5)
C94 C95 C96 121.6(5)
N92 C96 C95 115.9(5)
N92 C96 C97 124.0(5)
C95 C96 C97 120.1(5)
C96 C97 H97A 109.5
C96 C97 H97B 109.5
H97A C97 H97B 109.5
C96 C97 H97C 109.5
H97A C97 H97C 109.5
H97B C97 H97C 109.5
N101 C101 C102 123.8(5)
N101 C101 H101 118.1
C102 C101 H101 118.1
C103 C102 C101 119.0(5)
C103 C102 H102 120.5
C101 C102 H102 120.5
C104 C103 C102 118.5(5)
C104 C103 H103 120.8
C102 C103 H103 120.8
C103 C104 C105 120.7(5)
C103 C104 H104 119.7
C105 C104 H104 119.7
N101 C105 C104 120.2(5)
N101 C105 C106 118.1(4)
C104 C105 C106 121.6(5)
N102 C106 C105 114.8(5)
N102 C106 C107 123.5(5)
C105 C106 C107 121.6(5)
C106 C107 H10A 109.5
C106 C107 H10B 109.5
H10A C107 H10B 109.5
C106 C107 H10C 109.5
H10A C107 H10C 109.5
H10B C107 H10C 109.5
C111 N111 C115 119.0(4)
C111 N111 Ce2 120.5(3)
C115 N111 Ce2 119.7(3)
C116 N112 O96 113.9(4)
C116 N112 Ce2 127.0(3)
O96 N112 Ce2 118.9(3)
N112 O96 H96O 99.8
N111 C111 C112 121.8(5)
N111 C111 H111 119.1
C112 C111 H111 119.1
C113 C112 C111 118.4(5)
C113 C112 H112 120.8
C111 C112 H112 120.8
C114 C113 C112 120.6(5)
C114 C113 H113 119.7
C112 C113 H113 119.7
C113 C114 C115 119.0(5)
C113 C114 H114 120.5
C115 C114 H114 120.5
N111 C115 C114 121.2(5)
N111 C115 C116 118.2(4)
C114 C115 C116 120.6(5)
N112 C116 C117 124.7(5)
N112 C116 C115 114.8(4)
C117 C116 C115 120.5(4)
C116 C117 H11A 109.5
C116 C117 H11B 109.5
H11A C117 H11B 109.5
C116 C117 H11C 109.5
H11A C117 H11C 109.5
H11B C117 H11C 109.5
O122 Cl1 O121 108.9(3)
O122 Cl1 O124 107.2(3)
O121 Cl1 O124 109.8(3)
O122 Cl1 O123 110.8(3)
O121 Cl1 O123 110.5(3)
O124 Cl1 O123 109.6(3)
O32A Cl2 O134 161.4(11)
O32A Cl2 O133 66.4(12)
O134 Cl2 O133 116.6(5)
O32A Cl2 O131 98.8(10)
O134 Cl2 O131 97.5(3)
O133 Cl2 O131 108.2(4)
O32A Cl2 O132 53.4(11)
O134 Cl2 O132 112.1(5)
O133 Cl2 O132 111.8(4)
O131 Cl2 O132 109.5(4)
O32A Cl2 O34A 105.1(14)
O134 Cl2 O34A 56.7(8)
O133 Cl2 O34A 118.0(8)
O131 Cl2 O34A 133.3(8)
O132 Cl2 O34A 59.7(8)
O32A Cl2 O33A 109.0(15)
O134 Cl2 O33A 72.6(10)
O133 Cl2 O33A 44.1(9)
O131 Cl2 O33A 112.8(9)
O132 Cl2 O33A 136.4(9)
O34A Cl2 O33A 96.6(12)
O32A O132 Cl2 58.2(12)
O32A O132 O34A 112.1(15)
Cl2 O132 O34A 63.2(9)
O33A O133 Cl2 80.2(14)
O33A O133 O32A 132.1(18)
Cl2 O133 O32A 54.4(10)
Cl2 O134 O34A 69.0(9)
Cl2 O134 O33A 62.3(9)
O34A O134 O33A 97.1(13)
O132 O32A Cl2 68.4(13)
O132 O32A O133 118.3(18)
Cl2 O32A O133 59.3(11)
O133 O33A Cl2 55.7(12)
O133 O33A O134 100.7(18)
Cl2 O33A O134 45.1(7)
O134 O34A O132 107.5(14)
O134 O34A Cl2 54.3(8)
O132 O34A Cl2 57.1(8)
O141 Cl3 O144 110.3(2)
O141 Cl3 O143 109.0(3)
O144 Cl3 O143 109.0(3)
O141 Cl3 O142 111.2(3)
O144 Cl3 O142 109.6(2)
O143 Cl3 O142 107.6(3)
O154 Cl4 O151 108.8(4)
O154 Cl4 O153 108.7(4)
O151 Cl4 O153 110.0(3)
O154 Cl4 O152 109.4(3)
O151 Cl4 O152 110.4(3)
O153 Cl4 O152 109.41(19)
O1W O2M C2M 53.1(11)
O1W C2M O2M 50.9(10)
O3M C3M O4M 106.1(11)
C4M O4M C3M 110.4(12)
O3W C4M O4M 95(3)
O2M O1W C2M 76.0(16)

loop_
_geom_bond_atom_site_label_1
_geom_bond_atom_site_label_2
_geom_bond_distance
Ni1 N12 2.041(4)
Ni1 N22 2.051(4)
Ni1 N2 2.055(4)
Ni1 N11 2.079(4)
Ni1 N21 2.087(4)
Ni1 N1 2.088(4)
Ce1 O1 2.433(3)
Ce1 O11 2.435(3)
Ce1 O21 2.458(3)
Ce1 N32 2.676(4)
Ce1 N42 2.689(4)
Ce1 N41 2.698(4)
Ce1 N52 2.718(4)
Ce1 N51 2.727(4)
Ce1 N31 2.750(4)
N1 C1 1.337(5)
N1 C5 1.341(5)
N2 C6 1.298(5)
N2 O1 1.364(4)
N11 C11 1.354(5)
N11 C15 1.365(5)
N12 C16 1.291(5)
N12 O11 1.364(4)
N21 C21 1.346(5)
N21 C25 1.354(5)
N22 C26 1.297(5)
N22 O21 1.363(4)
N31 C35 1.351(5)
N31 C31 1.361(6)
N32 C36 1.294(6)
N32 O31 1.377(5)
N41 C41 1.327(5)
N41 C45 1.367(5)
N42 C46 1.304(5)
N42 O41 1.391(5)
N51 C51 1.337(6)
N51 C55 1.364(6)
N52 C56 1.266(6)
N52 O51 1.381(4)
O31 H31O 0.8400
O41 H41O 0.9793
O51 H51O 0.8058
C1 C2 1.380(6)
C1 H1 0.9500
C2 C3 1.387(6)
C2 H2 0.9500
C3 C4 1.362(7)
C3 H3 0.9500
C4 C5 1.385(6)
C4 H4 0.9500
C5 C6 1.478(6)
C6 C7 1.499(6)
C7 H7A 0.9800
C7 H7B 0.9800
C7 H7C 0.9800
C11 C12 1.393(6)
C11 H11 0.9500
C12 C13 1.371(6)
C12 H12 0.9500
C13 C14 1.373(7)
C13 H13 0.9500
C14 C15 1.378(6)
C14 H14 0.9500
C15 C16 1.470(6)
C16 C17 1.502(6)
C17 H17A 0.9800
C17 H17B 0.9800
C17 H17C 0.9800
C21 C22 1.385(6)
C21 H21 0.9500
C22 C23 1.375(6)
C22 H22 0.9500
C23 C24 1.381(6)
C23 H23 0.9500
C24 C25 1.399(5)
C24 H24 0.9500
C25 C26 1.448(6)
C26 C27 1.494(6)
C27 H27A 0.9800
C27 H27B 0.9800
C27 H27C 0.9800
C31 C32 1.357(6)
C31 H31 0.9500
C32 C33 1.357(6)
C32 H32 0.9500
C33 C34 1.381(7)
C33 H33 0.9500
C34 C35 1.386(6)
C34 H34 0.9500
C35 C36 1.488(6)
C36 C37 1.479(6)
C37 H37A 0.9800
C37 H37B 0.9800
C37 H37C 0.9800
C41 C42 1.393(6)
C41 H41 0.9500
C42 C43 1.388(6)
C42 H42 0.9500
C43 C44 1.376(7)
C43 H43 0.9500
C44 C45 1.378(6)
C44 H44 0.9500
C45 C46 1.472(6)
C46 C47 1.492(6)
C47 H47A 0.9800
C47 H47B 0.9800
C47 H47C 0.9800
C51 C52 1.384(7)
C51 H51 0.9500
C52 C53 1.376(8)
C52 H52 0.9500
C53 C54 1.391(8)
C53 H53 0.9500
C54 C55 1.400(7)
C54 H54 0.9500
C55 C56 1.479(7)
C56 C57 1.498(6)
C57 H57A 0.9800
C57 H57B 0.9800
C57 H57C 0.9800
Ni2 N82 2.044(4)
Ni2 N62 2.052(4)
Ni2 N72 2.056(4)
Ni2 N71 2.086(4)
Ni2 N61 2.089(4)
Ni2 N81 2.100(4)
Ce2 O61 2.425(3)
Ce2 O81 2.453(3)
Ce2 O71 2.457(3)
Ce2 N92 2.669(4)
Ce2 N112 2.680(4)
Ce2 N102 2.684(4)
Ce2 N91 2.706(4)
Ce2 N111 2.735(4)
Ce2 N101 2.748(4)
N61 C61 1.341(6)
N61 C65 1.362(6)
N62 C66 1.306(6)
N62 O61 1.353(4)
N71 C71 1.320(6)
N71 C75 1.368(5)
N72 C76 1.297(5)
N72 O71 1.357(4)
N81 C81 1.331(6)
N81 C85 1.349(5)
N82 C86 1.300(6)
N82 O81 1.358(4)
N91 C91 1.335(6)
N91 C95 1.363(6)
N92 C96 1.287(6)
N92 O91 1.388(5)
N101 C101 1.342(6)
N101 C105 1.353(6)
N102 C106 1.287(6)
N102 O95 1.384(5)
O91 H91O 0.8929
O95 H95O 0.9327
C61 C62 1.375(7)
C61 H61 0.9500
C62 C63 1.374(8)
C62 H62 0.9500
C63 C64 1.401(8)
C63 H63 0.9500
C64 C65 1.372(7)
C64 H64 0.9500
C65 C66 1.482(7)
C66 C67 1.489(6)
C67 H67A 0.9800
C67 H67B 0.9800
C67 H67C 0.9800
C71 C72 1.373(6)
C71 H71 0.9500
C72 C73 1.388(7)
C72 H72 0.9500
C73 C74 1.384(7)
C73 H73 0.9500
C74 C75 1.380(6)
C74 H74 0.9500
C75 C76 1.492(6)
C76 C77 1.507(6)
C81 C82 1.389(6)
C81 H81 0.9500
C82 C83 1.360(7)
C82 H82 0.9500
C83 C84 1.392(7)
C83 H83 0.9500
C84 C85 1.389(6)
C84 H84 0.9500
C85 C86 1.467(6)
C86 C87 1.491(6)
C87 H87A 0.9800
C87 H87B 0.9800
C87 H87C 0.9800
C91 C92 1.371(7)
C91 H91 0.9500
C92 C93 1.385(7)
C92 H92 0.9500
C93 C94 1.366(7)
C93 H93 0.9500
C94 C95 1.392(7)
C94 H94 0.9500
C95 C96 1.467(7)
C96 C97 1.494(7)
C97 H97A 0.9800
C97 H97B 0.9800
C97 H97C 0.9800
C101 C102 1.377(6)
C101 H101 0.9500
C102 C103 1.368(7)
C102 H102 0.9500
C103 C104 1.366(7)
C103 H103 0.9500
C104 C105 1.410(7)
C104 H104 0.9500
C105 C106 1.475(7)
C106 C107 1.500(7)
C107 H10A 0.9800
C107 H10B 0.9800
C107 H10C 0.9800
N111 C111 1.334(6)
N111 C115 1.364(6)
N112 C116 1.283(6)
N112 O96 1.395(5)
O96 H96O 0.9196
C111 C112 1.406(7)
C111 H111 0.9500
C112 C113 1.366(7)
C112 H112 0.9500
C113 C114 1.365(7)
C113 H113 0.9500
C114 C115 1.393(7)
C114 H114 0.9500
C115 C116 1.494(7)
C116 C117 1.486(6)
C117 H11A 0.9800
C117 H11B 0.9800
C117 H11C 0.9800
Cl1 O122 1.416(4)
Cl1 O121 1.424(4)
Cl1 O124 1.426(5)
Cl1 O123 1.433(4)
Cl2 O32A 1.29(2)
Cl2 O134 1.306(4)
Cl2 O133 1.368(5)
Cl2 O131 1.399(5)
Cl2 O132 1.414(6)
Cl2 O34A 1.50(2)
Cl2 O33A 1.63(3)
O132 O32A 1.22(2)
O132 O34A 1.45(2)
O133 O33A 1.15(3)
O133 O32A 1.46(3)
O134 O34A 1.34(2)
O134 O33A 1.76(3)
Cl3 O141 1.420(3)
Cl3 O144 1.428(4)
Cl3 O143 1.431(4)
Cl3 O142 1.442(4)
Cl4 O154 1.379(5)
Cl4 O151 1.396(4)
Cl4 O153 1.398(4)
Cl4 O152 1.437(4)
O1M C1M 1.369(13)
O2M O1W 1.191(17)
O2M C2M 1.488(19)
C2M O1W 1.227(19)
O3M C3M 1.386(16)
C3M O4M 1.84(2)
O4M C4M 1.55(2)
C4M O3W 0.95(3)
